data_7237269
loop_
_publ_author_name
'Zhang, Gaobin'
'Zhao, Yanfei'
'Peng, Bo'
'Li, Zheng'
'Xu, Chenchen'
'Liu, Yi'
'Zhang, Chengwu'
'Voelcker, Nicolas H.'
'Li, Lin'
'Huang, Wei'

_publ_section_title
;
 A fluorogenic probe based on chelation--hydrolysis-enhancement mechanism
 for visualizing Zn2+ in Parkinson's disease models
;
_journal_issue 14
_journal_name_full 'Journal of Materials Chemistry B'
_journal_page_first 2252
_journal_paper_doi 10.1039/C8TB03343A
_journal_volume 7
_journal_year 2019
_chemical_formula_sum 'C30 H20 N4 O12 Zn2'
_chemical_formula_weight 759.24
_space_group_crystal_system monoclinic
_space_group_IT_number 15
_space_group_name_Hall '-C 2yc'
_space_group_name_H-M_alt 'C 1 2/c 1'
_atom_sites_solution_hydrogens geom
_audit_creation_method SHELXL-2014
_audit_update_record
;
2018-05-26 deposited with the CCDC.
2019-01-22 downloaded from the CCDC.
;
_cell_angle_alpha 90
_cell_angle_beta 125.219(2)
_cell_angle_gamma 90
_cell_formula_units_Z 4
_cell_length_a 24.696(2)
_cell_length_b 8.3538(6)
_cell_length_c 16.7962(14)
_cell_measurement_reflns_used 4302
_cell_measurement_temperature 296(2)
_cell_measurement_theta_max 27.47
_cell_measurement_theta_min 2.64
_cell_volume 2830.9(4)
_computing_cell_refinement 'Bruker SAINT'
_computing_data_collection 'Bruker APEX2'
_computing_data_reduction 'Bruker SAINT'
_computing_molecular_graphics 'Bruker SHELXTL'
_computing_publication_material 'Bruker SHELXTL'
_computing_structure_refinement 'SHELXL-2014 (Sheldrick, 2014)'
_computing_structure_solution 'SHELXS-97 (Sheldrick 2008)'
_diffrn_ambient_temperature 296(2)
_diffrn_measured_fraction_theta_full 0.968
_diffrn_measured_fraction_theta_max 0.999
_diffrn_measurement_device_type 'Bruker APEX-II CCD'
_diffrn_measurement_method '\f and \w scans'
_diffrn_radiation_type MoK\a
_diffrn_radiation_wavelength 0.71073
_diffrn_reflns_av_R_equivalents 0.0311
_diffrn_reflns_av_unetI/netI 0.0318
_diffrn_reflns_Laue_measured_fraction_full 0.968
_diffrn_reflns_Laue_measured_fraction_max 0.999
_diffrn_reflns_limit_h_max 29
_diffrn_reflns_limit_h_min -25
_diffrn_reflns_limit_k_max 9
_diffrn_reflns_limit_k_min -9
_diffrn_reflns_limit_l_max 18
_diffrn_reflns_limit_l_min -19
_diffrn_reflns_number 8125
_diffrn_reflns_point_group_measured_fraction_full 0.968
_diffrn_reflns_point_group_measured_fraction_max 0.999
_diffrn_reflns_theta_full 25.242
_diffrn_reflns_theta_max 24.992
_diffrn_reflns_theta_min 2.639
_exptl_absorpt_coefficient_mu 1.773
_exptl_absorpt_correction_type none
_exptl_crystal_colour YELLOW
_exptl_crystal_density_diffrn 1.781
_exptl_crystal_description block
_exptl_crystal_F_000 1536
_exptl_crystal_size_max 0.190
_exptl_crystal_size_mid 0.180
_exptl_crystal_size_min 0.170
_refine_diff_density_max 0.721
_refine_diff_density_min -0.472
_refine_diff_density_rms 0.064
_refine_ls_extinction_method none
_refine_ls_goodness_of_fit_ref 1.017
_refine_ls_hydrogen_treatment constr
_refine_ls_matrix_type full
_refine_ls_number_parameters 218
_refine_ls_number_reflns 2483
_refine_ls_number_restraints 2
_refine_ls_restrained_S_all 1.035
_refine_ls_R_factor_all 0.0402
_refine_ls_R_factor_gt 0.0312
_refine_ls_shift/su_max 0.000
_refine_ls_shift/su_mean 0.000
_refine_ls_structure_factor_coef Fsqd
_refine_ls_weighting_details 'w=1/[\s^2^(Fo^2^)+(0.0298P)^2^+7.4340P] where P=(Fo^2^+2Fc^2^)/3'
_refine_ls_weighting_scheme calc
_refine_ls_wR_factor_gt 0.0706
_refine_ls_wR_factor_ref 0.0747
_reflns_Friedel_coverage 0.000
_reflns_number_gt 2138
_reflns_number_total 2483
_reflns_threshold_expression 'I > 2\s(I)'
_cod_data_source_file c8tb03343a2.cif
_cod_data_source_block 1
_cod_original_sg_symbol_H-M 'C 2/c'
_cod_database_code 7237269
_shelx_space_group_comment
;
The symmetry employed for this shelxl refinement is uniquely defined
by the following loop, which should always be used as a source of
symmetry information in preference to the above space-group names.
They are only intended as comments.
;
_shelx_estimated_absorpt_t_min 0.729
_shelx_estimated_absorpt_t_max 0.753
_shelxl_version_number 2014-3

loop_
_space_group_symop_operation_xyz
'x, y, z'
'-x, y, -z+1/2'
'x+1/2, y+1/2, z'
'-x+1/2, y+1/2, -z+1/2'
'-x, -y, -z'
'x, -y, z-1/2'
'-x+1/2, -y+1/2, -z'
'x+1/2, -y+1/2, z-1/2'

loop_
_atom_site_label
_atom_site_type_symbol
_atom_site_fract_x
_atom_site_fract_y
_atom_site_fract_z
_atom_site_U_iso_or_equiv
_atom_site_adp_type
_atom_site_occupancy
_atom_site_site_symmetry_order
_atom_site_calc_flag
_atom_site_refinement_flags_posn
_atom_site_refinement_flags_adp
Zn1 Zn 0.17058(2) 0.72939(4) 0.43349(2) 0.02337(12) Uani 1 1 d . U
O4 O 0.11556(9) 0.2471(2) 0.37574(14) 0.0275(5) Uani 1 1 d . .
O3 O 0.07478(11) 0.8914(3) 0.17067(16) 0.0439(6) Uani 1 1 d . U
O1 O 0.09655(17) 0.8712(3) 0.31528(19) 0.0737(9) Uani 1 1 d . U
O2 O 0.15614(13) 0.7484(4) 0.2852(2) 0.0811(11) Uani 1 1 d . .
C4 C 0.22084(14) 0.2156(3) 0.3640(2) 0.0280(6) Uani 1 1 d . .
H4 H 0.1880 0.1378 0.3402 0.034 Uiso 1 1 calc R U
C6 C 0.26144(13) 0.4796(3) 0.43664(19) 0.0229(6) Uani 1 1 d . .
C2 C 0.32231(14) 0.3039(3) 0.3967(2) 0.0280(7) Uani 1 1 d . .
H2 H 0.3588 0.2878 0.3950 0.034 Uiso 1 1 calc R U
C7 C 0.31636(13) 0.4503(3) 0.43196(19) 0.0237(6) Uani 1 1 d . .
C5 C 0.21187(13) 0.3597(3) 0.39743(19) 0.0230(6) Uani 1 1 d . .
C8 C 0.15229(13) 0.3812(3) 0.39404(19) 0.0238(6) Uani 1 1 d . .
C10 C 0.06729(13) 0.4614(3) 0.3899(2) 0.0263(6) Uani 1 1 d . .
C3 C 0.27600(14) 0.1827(3) 0.3646(2) 0.0285(7) Uani 1 1 d . .
C9 C 0.06167(14) 0.2982(4) 0.3739(2) 0.0290(7) Uani 1 1 d . .
C13 C -0.03817(16) 0.2908(4) 0.3583(2) 0.0399(8) Uani 1 1 d . .
H13 H -0.0744 0.2356 0.3482 0.048 Uiso 1 1 calc R U
C14 C 0.01004(15) 0.2065(4) 0.3586(2) 0.0376(8) Uani 1 1 d . .
H14 H 0.0079 0.0963 0.3492 0.045 Uiso 1 1 calc R U
C1 C 0.28579(16) 0.0235(4) 0.3317(2) 0.0381(8) Uani 1 1 d . .
H1A H 0.2478 -0.0432 0.3086 0.057 Uiso 1 1 calc R U
H1B H 0.3246 -0.0280 0.3856 0.057 Uiso 1 1 calc R U
H1C H 0.2912 0.0406 0.2802 0.057 Uiso 1 1 calc R U
C11 C 0.01830(14) 0.5450(4) 0.3886(2) 0.0342(7) Uani 1 1 d . .
H11 H 0.0206 0.6552 0.3978 0.041 Uiso 1 1 calc R U
C12 C -0.03436(15) 0.4552(5) 0.3727(2) 0.0416(8) Uani 1 1 d . .
H12 H -0.0681 0.5068 0.3717 0.050 Uiso 1 1 calc R U
N1 N 0.12696(10) 0.5100(3) 0.40389(16) 0.0232(5) Uani 1 1 d . .
O5 O 0.25697(9) 0.6112(2) 0.47559(14) 0.0252(4) Uani 1 1 d . .
N2 N 0.10783(14) 0.8379(3) 0.2543(2) 0.0397(7) Uani 1 1 d . U
C15 C 0.36700(14) 0.5671(4) 0.4597(2) 0.0302(7) Uani 1 1 d . .
H15 H 0.3989 0.5394 0.4491 0.036 Uiso 1 1 calc R U
O6 O 0.37305(10) 0.6999(2) 0.49587(16) 0.0336(5) Uani 1 1 d . .

loop_
_atom_site_aniso_label
_atom_site_aniso_U_11
_atom_site_aniso_U_22
_atom_site_aniso_U_33
_atom_site_aniso_U_23
_atom_site_aniso_U_13
_atom_site_aniso_U_12
Zn1 0.01705(18) 0.02273(18) 0.0276(2) -0.00303(13) 0.01126(15) -0.00254(13)
O4 0.0249(10) 0.0255(10) 0.0285(11) -0.0043(8) 0.0132(9) -0.0105(8)
O3 0.0458(13) 0.0457(14) 0.0400(14) 0.0207(11) 0.0246(12) 0.0148(11)
O1 0.124(3) 0.0422(16) 0.0420(14) 0.0158(11) 0.0404(15) 0.0386(15)
O2 0.0394(15) 0.117(3) 0.093(2) 0.073(2) 0.0415(16) 0.0331(17)
C4 0.0288(15) 0.0266(15) 0.0208(15) -0.0014(12) 0.0097(13) -0.0056(13)
C6 0.0209(14) 0.0225(14) 0.0181(14) 0.0020(11) 0.0070(12) 0.0028(11)
C2 0.0256(15) 0.0336(16) 0.0230(15) -0.0026(12) 0.0130(13) 0.0017(13)
C7 0.0200(14) 0.0268(14) 0.0193(15) 0.0003(11) 0.0085(12) 0.0002(12)
C5 0.0222(14) 0.0221(14) 0.0211(14) 0.0015(11) 0.0103(12) -0.0003(12)
C8 0.0216(14) 0.0247(15) 0.0165(14) -0.0001(11) 0.0061(12) -0.0061(12)
C10 0.0179(14) 0.0360(16) 0.0200(15) -0.0029(12) 0.0080(12) -0.0078(12)
C3 0.0303(16) 0.0279(15) 0.0215(15) -0.0023(12) 0.0115(13) 0.0019(13)
C9 0.0220(15) 0.0386(17) 0.0217(15) -0.0015(13) 0.0099(13) -0.0087(13)
C13 0.0282(16) 0.060(2) 0.0302(17) -0.0064(15) 0.0159(14) -0.0228(16)
C14 0.0341(17) 0.0443(19) 0.0324(18) -0.0048(14) 0.0181(15) -0.0170(15)
C1 0.0410(18) 0.0333(17) 0.0387(19) -0.0105(14) 0.0221(16) -0.0018(15)
C11 0.0248(15) 0.0441(18) 0.0327(18) -0.0052(14) 0.0161(14) -0.0074(14)
C12 0.0234(16) 0.064(2) 0.0368(19) -0.0076(16) 0.0171(15) -0.0077(16)
N1 0.0159(11) 0.0249(12) 0.0232(13) -0.0010(10) 0.0081(10) -0.0046(10)
O5 0.0176(9) 0.0222(10) 0.0323(11) -0.0061(8) 0.0124(9) -0.0028(8)
N2 0.0437(17) 0.0273(14) 0.0449(18) 0.0054(13) 0.0237(15) -0.0107(13)
C15 0.0263(16) 0.0360(17) 0.0325(17) -0.0050(13) 0.0194(14) -0.0015(13)
O6 0.0293(11) 0.0346(12) 0.0441(13) -0.0124(10) 0.0254(10) -0.0101(9)

loop_
_atom_type_symbol
_atom_type_description
_atom_type_scat_dispersion_real
_atom_type_scat_dispersion_imag
_atom_type_scat_source
C C 0.0033 0.0016 'International Tables Vol C Tables 4.2.6.8 and 6.1.1.4'
H H 0.0000 0.0000 'International Tables Vol C Tables 4.2.6.8 and 6.1.1.4'
N N 0.0061 0.0033 'International Tables Vol C Tables 4.2.6.8 and 6.1.1.4'
O O 0.0106 0.0060 'International Tables Vol C Tables 4.2.6.8 and 6.1.1.4'
Zn Zn 0.2839 1.4301 'International Tables Vol C Tables 4.2.6.8 and 6.1.1.4'

loop_
_geom_angle_atom_site_label_1
_geom_angle_atom_site_label_2
_geom_angle_atom_site_label_3
_geom_angle
_geom_angle_site_symmetry_1
_geom_angle_site_symmetry_3
N1 Zn1 O5 151.99(8) . 7_566
N1 Zn1 O5 87.14(8) . .
O5 Zn1 O5 76.66(8) 7_566 .
N1 Zn1 O6 91.13(9) . 7_566
O5 Zn1 O6 84.69(8) 7_566 7_566
O5 Zn1 O6 134.92(8) . 7_566
N1 Zn1 O1 102.99(11) . .
O5 Zn1 O1 104.29(10) 7_566 .
O5 Zn1 O1 138.41(11) . .
O6 Zn1 O1 85.73(11) 7_566 .
N1 Zn1 O2 93.88(11) . .
O5 Zn1 O2 106.61(10) 7_566 .
O5 Zn1 O2 83.62(9) . .
O6 Zn1 O2 141.38(9) 7_566 .
O1 Zn1 O2 55.83(11) . .
C8 O4 C9 105.0(2) . .
N2 O1 Zn1 99.5(2) . .
N2 O2 Zn1 90.3(2) . .
C3 C4 C5 123.4(3) . .
C3 C4 H4 118.3 . .
C5 C4 H4 118.3 . .
O5 C6 C5 121.6(2) . .
O5 C6 C7 121.8(2) . .
C5 C6 C7 116.6(2) . .
C3 C2 C7 122.6(3) . .
C3 C2 H2 118.7 . .
C7 C2 H2 118.7 . .
C2 C7 C6 120.5(3) . .
C2 C7 C15 116.5(3) . .
C6 C7 C15 123.0(3) . .
C4 C5 C6 120.1(3) . .
C4 C5 C8 118.8(2) . .
C6 C5 C8 121.1(2) . .
N1 C8 O4 113.7(2) . .
N1 C8 C5 130.4(2) . .
O4 C8 C5 115.9(2) . .
C9 C10 C11 120.4(3) . .
C9 C10 N1 107.1(3) . .
C11 C10 N1 132.5(3) . .
C2 C3 C4 116.5(3) . .
C2 C3 C1 121.1(3) . .
C4 C3 C1 122.4(3) . .
C14 C9 C10 124.3(3) . .
C14 C9 O4 127.4(3) . .
C10 C9 O4 108.3(2) . .
C14 C13 C12 122.1(3) . .
C14 C13 H13 118.9 . .
C12 C13 H13 118.9 . .
C9 C14 C13 114.8(3) . .
C9 C14 H14 122.6 . .
C13 C14 H14 122.6 . .
C3 C1 H1A 109.5 . .
C3 C1 H1B 109.5 . .
H1A C1 H1B 109.5 . .
C3 C1 H1C 109.5 . .
H1A C1 H1C 109.5 . .
H1B C1 H1C 109.5 . .
C10 C11 C12 116.3(3) . .
C10 C11 H11 121.8 . .
C12 C11 H11 121.8 . .
C11 C12 C13 122.0(3) . .
C11 C12 H12 119.0 . .
C13 C12 H12 119.0 . .
C8 N1 C10 105.8(2) . .
C8 N1 Zn1 123.32(18) . .
C10 N1 Zn1 130.85(19) . .
C6 O5 Zn1 128.99(17) . 7_566
C6 O5 Zn1 126.43(16) . .
Zn1 O5 Zn1 103.34(8) 7_566 .
O3 N2 O1 123.0(3) . .
O3 N2 O2 122.8(3) . .
O1 N2 O2 114.2(3) . .
O6 C15 C7 127.4(3) . .
O6 C15 H15 116.3 . .
C7 C15 H15 116.3 . .
C15 O6 Zn1 125.28(19) . 7_566

loop_
_geom_bond_atom_site_label_1
_geom_bond_atom_site_label_2
_geom_bond_distance
_geom_bond_site_symmetry_2
Zn1 N1 2.037(2) .
Zn1 O5 2.0385(18) 7_566
Zn1 O5 2.0705(18) .
Zn1 O6 2.096(2) 7_566
Zn1 O1 2.121(3) .
Zn1 O2 2.310(3) .
O4 C8 1.360(3) .
O4 C9 1.381(4) .
O3 N2 1.231(3) .
O1 N2 1.238(4) .
O2 N2 1.240(4) .
C4 C3 1.385(4) .
C4 C5 1.398(4) .
C4 H4 0.9300 .
C6 O5 1.316(3) .
C6 C5 1.416(4) .
C6 C7 1.424(4) .
C2 C3 1.383(4) .
C2 C7 1.402(4) .
C2 H2 0.9300 .
C7 C15 1.436(4) .
C5 C8 1.450(4) .
C8 N1 1.302(4) .
C10 C9 1.381(4) .
C10 C11 1.386(4) .
C10 N1 1.412(3) .
C3 C1 1.512(4) .
C9 C14 1.379(4) .
C13 C14 1.381(5) .
C13 C12 1.389(5) .
C13 H13 0.9300 .
C14 H14 0.9300 .
C1 H1A 0.9600 .
C1 H1B 0.9600 .
C1 H1C 0.9600 .
C11 C12 1.387(4) .
C11 H11 0.9300 .
C12 H12 0.9300 .
O5 Zn1 2.0385(18) 7_566
C15 O6 1.232(3) .
C15 H15 0.9300 .
O6 Zn1 2.096(2) 7_566

loop_
_geom_torsion_atom_site_label_1
_geom_torsion_atom_site_label_2
_geom_torsion_atom_site_label_3
_geom_torsion_atom_site_label_4
_geom_torsion
_geom_torsion_site_symmetry_4
C3 C2 C7 C6 0.5(4) .
C3 C2 C7 C15 -177.9(3) .
O5 C6 C7 C2 175.2(3) .
C5 C6 C7 C2 -4.7(4) .
O5 C6 C7 C15 -6.5(4) .
C5 C6 C7 C15 173.6(3) .
C3 C4 C5 C6 -1.7(4) .
C3 C4 C5 C8 -179.7(3) .
O5 C6 C5 C4 -174.7(2) .
C7 C6 C5 C4 5.2(4) .
O5 C6 C5 C8 3.3(4) .
C7 C6 C5 C8 -176.8(2) .
C9 O4 C8 N1 0.1(3) .
C9 O4 C8 C5 -178.6(2) .
C4 C5 C8 N1 -166.3(3) .
C6 C5 C8 N1 15.7(5) .
C4 C5 C8 O4 12.1(4) .
C6 C5 C8 O4 -165.8(2) .
C7 C2 C3 C4 3.2(4) .
C7 C2 C3 C1 -177.0(3) .
C5 C4 C3 C2 -2.6(4) .
C5 C4 C3 C1 177.6(3) .
C11 C10 C9 C14 -1.9(5) .
N1 C10 C9 C14 179.0(3) .
C11 C10 C9 O4 177.9(3) .
N1 C10 C9 O4 -1.2(3) .
C8 O4 C9 C14 -179.5(3) .
C8 O4 C9 C10 0.7(3) .
C10 C9 C14 C13 1.3(5) .
O4 C9 C14 C13 -178.5(3) .
C12 C13 C14 C9 -0.2(5) .
C9 C10 C11 C12 1.4(4) .
N1 C10 C11 C12 -179.8(3) .
C10 C11 C12 C13 -0.4(5) .
C14 C13 C12 C11 -0.2(5) .
O4 C8 N1 C10 -0.8(3) .
C5 C8 N1 C10 177.7(3) .
O4 C8 N1 Zn1 179.16(16) .
C5 C8 N1 Zn1 -2.3(4) .
C9 C10 N1 C8 1.2(3) .
C11 C10 N1 C8 -177.7(3) .
C9 C10 N1 Zn1 -178.75(19) .
C11 C10 N1 Zn1 2.3(5) .
C5 C6 O5 Zn1 162.28(19) 7_566
C7 C6 O5 Zn1 -17.6(4) 7_566
C5 C6 O5 Zn1 -32.6(4) .
C7 C6 O5 Zn1 147.5(2) .
Zn1 O1 N2 O3 178.1(2) .
Zn1 O1 N2 O2 -3.2(3) .
Zn1 O2 N2 O3 -178.4(3) .
Zn1 O2 N2 O1 2.9(3) .
C2 C7 C15 O6 -176.8(3) .
C6 C7 C15 O6 4.9(5) .
C7 C15 O6 Zn1 19.5(4) 7_566
